data_1568451
loop_
_publ_author_name
'Koleda, Olesja'
'Prenzel, Tobias'
'Winter, Johannes'
'Hirohata, Tomoki'
'de Jes\'us G\'alvez-V\'azquez, Mar\'ia'
'Schollmeyer, Dieter'
'Inagi, Shinsuke'
'Suna, Edgars'
'Waldvogel, Siegfried R.'

_publ_section_title
;
 Simple and scalable electrosynthesis of 1H-1-hydroxy-quinazolin-4-ones
;
_journal_issue 10
_journal_name_full 'Chemical Science'
_journal_page_first 2669
_journal_page_last 2675
_journal_paper_doi 10.1039/D3SC00266G
_journal_volume 14
_journal_year 2023
_chemical_formula_moiety 'C9 H8 N2 O2'
_chemical_formula_sum 'C9 H8 N2 O2'
_chemical_formula_weight 176.17
_chemical_name_systematic 1-hydroxy-2-methyl-1H-quinazolin-4-one
_space_group_crystal_system monoclinic
_space_group_IT_number 14
_space_group_name_Hall '-P 2yn'
_space_group_name_H-M_alt 'P 1 21/n 1'
_atom_sites_solution_hydrogens difmap
_atom_sites_solution_primary dual
_audit_creation_method SHELXL-2018/3
_audit_update_record
;
2023-01-06 deposited with the CCDC.	2023-02-13 downloaded from the CCDC.
;
_cell_angle_alpha 90
_cell_angle_beta 115.381(6)
_cell_angle_gamma 90
_cell_formula_units_Z 4
_cell_length_a 9.1643(7)
_cell_length_b 9.1814(7)
_cell_length_c 10.4783(9)
_cell_measurement_reflns_used 3502
_cell_measurement_temperature 120(2)
_cell_measurement_theta_max 28.33
_cell_measurement_theta_min 3.09
_cell_volume 796.56(12)
_computing_cell_refinement 'X-Area Recipe 1.36.0.0 (STOE, 2020)'
_computing_data_collection 'X-Area WinXpose 2.0.22.0 (STOE, 2016)'
_computing_data_reduction 'X-Area Integrate 1.77.0.0 (STOE, 2019)'
_computing_structure_refinement 'SHELXL-2018/3 (Sheldrick, 2018)'
_computing_structure_solution 'SHELXT-2014 (Shelxdrick, 2015)'
_diffrn_ambient_temperature 120(2)
_diffrn_detector_area_resol_mean 6.67
_diffrn_measured_fraction_theta_full 0.999
_diffrn_measured_fraction_theta_max 0.997
_diffrn_measurement_device_type 'STOE IPDS 2T'
_diffrn_measurement_method 'rotation method, \w scans'
_diffrn_radiation_type MoK\a
_diffrn_radiation_wavelength 0.71073
_diffrn_reflns_av_R_equivalents 0.0409
_diffrn_reflns_av_unetI/netI 0.0452
_diffrn_reflns_Laue_measured_fraction_full 0.999
_diffrn_reflns_Laue_measured_fraction_max 0.997
_diffrn_reflns_limit_h_max 11
_diffrn_reflns_limit_h_min -12
_diffrn_reflns_limit_k_max 12
_diffrn_reflns_limit_k_min -12
_diffrn_reflns_limit_l_max 13
_diffrn_reflns_limit_l_min -12
_diffrn_reflns_number 4012
_diffrn_reflns_point_group_measured_fraction_full 0.999
_diffrn_reflns_point_group_measured_fraction_max 0.997
_diffrn_reflns_theta_full 25.242
_diffrn_reflns_theta_max 27.845
_diffrn_reflns_theta_min 3.091
_diffrn_source 'sealed X-ray tube, 12 x 0.4 mm long-fine focus'
_exptl_absorpt_coefficient_mu 0.107
_exptl_absorpt_correction_type none
_exptl_crystal_colour colourless
_exptl_crystal_density_diffrn 1.469
_exptl_crystal_description block
_exptl_crystal_F_000 368
_exptl_crystal_size_max 0.120
_exptl_crystal_size_mid 0.120
_exptl_crystal_size_min 0.120
_refine_diff_density_max 0.382
_refine_diff_density_min -0.388
_refine_diff_density_rms 0.082
_refine_ls_extinction_method none
_refine_ls_goodness_of_fit_ref 1.123
_refine_ls_hydrogen_treatment refall
_refine_ls_matrix_type full
_refine_ls_number_parameters 148
_refine_ls_number_reflns 1883
_refine_ls_number_restraints 0
_refine_ls_restrained_S_all 1.123
_refine_ls_R_factor_all 0.0961
_refine_ls_R_factor_gt 0.0645
_refine_ls_shift/su_max 0.000
_refine_ls_shift/su_mean 0.000
_refine_ls_structure_factor_coef Fsqd
_refine_ls_weighting_details 'w=1/[\s^2^(Fo^2^)+(0.0698P)^2^+1.0819P] where P=(Fo^2^+2Fc^2^)/3'
_refine_ls_weighting_scheme calc
_refine_ls_wR_factor_gt 0.1532
_refine_ls_wR_factor_ref 0.1769
_reflns_Friedel_coverage 0.000
_reflns_number_gt 1370
_reflns_number_total 1883
_reflns_threshold_expression 'I > 2\s(I)'
_cod_data_source_file d3sc00266g2.cif
_cod_data_source_block 6a
_cod_depositor_comments
;
The following automatic conversions were performed:

data item '_atom_sites_solution_primary' value 'Dual' was changed to
'dual' in accordance with the
/home/data/users/saulius/crontab/automatic-downloads/rss-feeds/RSC/lib/dictionaries/cif_core.dic
dictionary named 'cif_core.dic' version 2.4.2 last updated on
2011-04-26.

Automatic conversion script
Id: cif_fix_values 7556 2019-12-06 15:28:31Z antanas 

 Adding full bibliography for 1568451.cif.
;
_cod_original_sg_symbol_H-M 'P 21/n'
_cod_database_code 1568451
_shelx_shelxl_version_number 2018/3
_shelx_space_group_comment
; 
The symmetry employed for this shelxl refinement is uniquely defined 
by the following loop, which should always be used as a source of 
symmetry information in preference to the above space-group names. 
They are only intended as comments. 
;
_shelx_estimated_absorpt_t_min 0.987
_shelx_estimated_absorpt_t_max 0.987

loop_
_space_group_symop_operation_xyz
'x, y, z'
'-x+1/2, y+1/2, -z+1/2'
'-x, -y, -z'
'x-1/2, -y-1/2, z-1/2'

loop_
_atom_site_label
_atom_site_type_symbol
_atom_site_fract_x
_atom_site_fract_y
_atom_site_fract_z
_atom_site_U_iso_or_equiv
_atom_site_adp_type
_atom_site_occupancy
_atom_site_site_symmetry_order
_atom_site_calc_flag
_atom_site_refinement_flags_posn
_atom_site_refinement_flags_adp
_atom_site_refinement_flags_occupancy
_atom_site_disorder_assembly
_atom_site_disorder_group
N1 N 0.6355(2) 0.3556(2) 0.0840(2) 0.0171(5) Uani 1 1 d . . . . .
C2 C 0.7420(3) 0.4624(3) 0.1466(3) 0.0185(5) Uani 1 1 d . . . . .
N3 N 0.7364(2) 0.5456(2) 0.2471(2) 0.0189(5) Uani 1 1 d . . . . .
C4 C 0.6195(3) 0.5219(3) 0.2941(3) 0.0173(5) Uani 1 1 d . . . . .
C5 C 0.5038(3) 0.4046(3) 0.2319(3) 0.0168(5) Uani 1 1 d . . . . .
C6 C 0.3856(3) 0.3700(3) 0.2796(3) 0.0189(5) Uani 1 1 d . . . . .
H6 H 0.384(3) 0.425(3) 0.356(3) 0.007(6) Uiso 1 1 d . . . . .
C7 C 0.2763(3) 0.2600(3) 0.2150(3) 0.0210(6) Uani 1 1 d . . . . .
H7 H 0.196(4) 0.236(3) 0.249(3) 0.019(7) Uiso 1 1 d . . . . .
C8 C 0.2823(3) 0.1838(3) 0.1016(3) 0.0223(6) Uani 1 1 d . . . . .
H8 H 0.206(4) 0.106(4) 0.058(3) 0.029(8) Uiso 1 1 d . . . . .
C9 C 0.3997(3) 0.2111(3) 0.0554(3) 0.0200(5) Uani 1 1 d . . . . .
H9 H 0.402(4) 0.157(4) -0.022(3) 0.025(8) Uiso 1 1 d . . . . .
C10 C 0.5117(3) 0.3224(3) 0.1223(3) 0.0162(5) Uani 1 1 d . . . . .
O11 O 0.6158(2) 0.59989(19) 0.39133(19) 0.0204(4) Uani 1 1 d . . . . .
C12 C 0.8732(3) 0.4864(3) 0.0994(3) 0.0231(6) Uani 1 1 d . . . . .
H12A H 0.943(4) 0.404(4) 0.123(3) 0.025(4) Uiso 1 1 d . U . . .
H12B H 0.930(4) 0.575(4) 0.145(3) 0.025(4) Uiso 1 1 d . U . . .
H12C H 0.828(4) 0.494(3) -0.004(4) 0.025(4) Uiso 1 1 d . U . . .
O13 O 0.6483(2) 0.2729(2) -0.02127(19) 0.0203(4) Uani 1 1 d . . . . .
H13 H 0.737(6) 0.207(5) 0.033(5) 0.069(14) Uiso 1 1 d . . . . .

loop_
_atom_site_aniso_label
_atom_site_aniso_U_11
_atom_site_aniso_U_22
_atom_site_aniso_U_33
_atom_site_aniso_U_23
_atom_site_aniso_U_13
_atom_site_aniso_U_12
N1 0.0201(10) 0.0178(10) 0.0160(10) -0.0009(8) 0.0101(8) 0.0013(8)
C2 0.0145(11) 0.0213(12) 0.0191(12) 0.0058(10) 0.0065(9) 0.0017(9)
N3 0.0176(10) 0.0199(11) 0.0203(10) 0.0010(9) 0.0093(8) -0.0015(8)
C4 0.0163(11) 0.0171(12) 0.0188(12) 0.0034(9) 0.0077(9) 0.0012(9)
C5 0.0172(11) 0.0148(11) 0.0181(12) 0.0023(9) 0.0074(9) 0.0010(9)
C6 0.0209(12) 0.0189(12) 0.0195(13) 0.0017(10) 0.0110(10) 0.0019(10)
C7 0.0175(12) 0.0247(14) 0.0225(13) 0.0022(10) 0.0104(11) -0.0001(10)
C8 0.0209(12) 0.0218(13) 0.0237(14) 0.0012(10) 0.0091(11) -0.0043(10)
C9 0.0231(12) 0.0193(13) 0.0172(12) 0.0001(10) 0.0083(10) -0.0013(10)
C10 0.0176(11) 0.0162(11) 0.0155(12) 0.0052(9) 0.0077(9) 0.0027(9)
O11 0.0236(9) 0.0186(9) 0.0219(10) -0.0048(7) 0.0127(8) -0.0032(7)
C12 0.0203(12) 0.0254(14) 0.0262(15) 0.0026(11) 0.0123(11) -0.0009(11)
O13 0.0229(9) 0.0224(10) 0.0178(9) -0.0011(7) 0.0107(8) 0.0033(7)

loop_
_atom_type_symbol
_atom_type_description
_atom_type_scat_dispersion_real
_atom_type_scat_dispersion_imag
_atom_type_scat_source
C C 0.0033 0.0016 'International Tables Vol C Tables 4.2.6.8 and 6.1.1.4'
H H 0.0000 0.0000 'International Tables Vol C Tables 4.2.6.8 and 6.1.1.4'
N N 0.0061 0.0033 'International Tables Vol C Tables 4.2.6.8 and 6.1.1.4'
O O 0.0106 0.0060 'International Tables Vol C Tables 4.2.6.8 and 6.1.1.4'

loop_
_geom_angle_atom_site_label_1
_geom_angle_atom_site_label_2
_geom_angle_atom_site_label_3
_geom_angle
_geom_angle_site_symmetry_1
_geom_angle_site_symmetry_3
_geom_angle_publ_flag
C2 N1 O13 119.9(2) . . ?
C2 N1 C10 122.1(2) . . ?
O13 N1 C10 117.9(2) . . ?
N3 C2 N1 123.0(2) . . ?
N3 C2 C12 119.3(2) . . ?
N1 C2 C12 117.7(2) . . ?
C2 N3 C4 119.8(2) . . ?
O11 C4 N3 119.7(2) . . ?
O11 C4 C5 121.1(2) . . ?
N3 C4 C5 119.2(2) . . ?
C10 C5 C6 119.1(2) . . ?
C10 C5 C4 118.8(2) . . ?
C6 C5 C4 122.1(2) . . ?
C7 C6 C5 119.9(2) . . ?
C7 C6 H6 121.9(16) . . ?
C5 C6 H6 118.1(16) . . ?
C6 C7 C8 119.9(2) . . ?
C6 C7 H7 119.5(18) . . ?
C8 C7 H7 120.6(18) . . ?
C9 C8 C7 121.8(2) . . ?
C9 C8 H8 119.2(19) . . ?
C7 C8 H8 118.9(19) . . ?
C8 C9 C10 118.1(2) . . ?
C8 C9 H9 120.4(19) . . ?
C10 C9 H9 121.5(19) . . ?
N1 C10 C5 117.0(2) . . ?
N1 C10 C9 121.9(2) . . ?
C5 C10 C9 121.1(2) . . ?
C2 C12 H12A 109.7(19) . . ?
C2 C12 H12B 106.9(18) . . ?
H12A C12 H12B 113(3) . . ?
C2 C12 H12C 110.7(19) . . ?
H12A C12 H12C 105(3) . . ?
H12B C12 H12C 112(3) . . ?
N1 O13 H13 102(3) . . ?

loop_
_geom_bond_atom_site_label_1
_geom_bond_atom_site_label_2
_geom_bond_distance
_geom_bond_site_symmetry_2
_geom_bond_publ_flag
N1 C2 1.340(3) . ?
N1 O13 1.384(3) . ?
N1 C10 1.390(3) . ?
C2 N3 1.320(3) . ?
C2 C12 1.500(3) . ?
N3 C4 1.374(3) . ?
C4 O11 1.258(3) . ?
C4 C5 1.455(3) . ?
C5 C10 1.402(3) . ?
C5 C6 1.410(3) . ?
C6 C7 1.378(4) . ?
C6 H6 0.95(3) . ?
C7 C8 1.401(4) . ?
C7 H7 0.97(3) . ?
C8 C9 1.379(4) . ?
C8 H8 0.97(3) . ?
C9 C10 1.405(4) . ?
C9 H9 0.96(3) . ?
C12 H12A 0.95(3) . ?
C12 H12B 0.97(3) . ?
C12 H12C 0.98(3) . ?
O13 H13 0.97(5) . ?

loop_
_geom_hbond_atom_site_label_D
_geom_hbond_atom_site_label_H
_geom_hbond_atom_site_label_A
_geom_hbond_distance_DH
_geom_hbond_distance_HA
_geom_hbond_distance_DA
_geom_hbond_angle_DHA
_geom_hbond_site_symmetry_A
_geom_hbond_publ_flag
O13 H13 O11 0.97(5) 1.58(5) 2.555(3) 175(4) 2_645 yes

loop_
_geom_torsion_atom_site_label_1
_geom_torsion_atom_site_label_2
_geom_torsion_atom_site_label_3
_geom_torsion_atom_site_label_4
_geom_torsion
_geom_torsion_site_symmetry_1
_geom_torsion_site_symmetry_2
_geom_torsion_site_symmetry_3
_geom_torsion_site_symmetry_4
_geom_torsion_publ_flag
O13 N1 C2 N3 179.7(2) . . . . ?
C10 N1 C2 N3 -1.2(4) . . . . ?
O13 N1 C2 C12 -0.5(3) . . . . ?
C10 N1 C2 C12 178.5(2) . . . . ?
N1 C2 N3 C4 1.6(4) . . . . ?
C12 C2 N3 C4 -178.2(2) . . . . ?
C2 N3 C4 O11 178.9(2) . . . . ?
C2 N3 C4 C5 0.1(3) . . . . ?
O11 C4 C5 C10 179.1(2) . . . . ?
N3 C4 C5 C10 -2.2(3) . . . . ?
O11 C4 C5 C6 -1.8(4) . . . . ?
N3 C4 C5 C6 177.0(2) . . . . ?
C10 C5 C6 C7 -2.4(4) . . . . ?
C4 C5 C6 C7 178.5(2) . . . . ?
C5 C6 C7 C8 -0.5(4) . . . . ?
C6 C7 C8 C9 2.9(4) . . . . ?
C7 C8 C9 C10 -2.3(4) . . . . ?
C2 N1 C10 C5 -0.9(3) . . . . ?
O13 N1 C10 C5 178.2(2) . . . . ?
C2 N1 C10 C9 179.5(2) . . . . ?
O13 N1 C10 C9 -1.4(3) . . . . ?
C6 C5 C10 N1 -176.7(2) . . . . ?
C4 C5 C10 N1 2.5(3) . . . . ?
C6 C5 C10 C9 2.9(4) . . . . ?
C4 C5 C10 C9 -177.9(2) . . . . ?
C8 C9 C10 N1 179.0(2) . . . . ?
C8 C9 C10 C5 -0.6(4) . . . . ?
